data_7714965
loop_
_publ_author_name
'Jia, Shuwen'
'Shang, Mengjia'
'Jin, Sai'
'Zhu, Xinrui'
'Cai, Yuanyuan'
'Li, Dongfeng'

_publ_section_title
;
 Electron transfer coupled spin transition in cyano-bridged mixed-valence
 {FeIII2FeII2} molecular squares.
;
_journal_issue 6
_journal_name_full 'Dalton transactions (Cambridge, England : 2003)'
_journal_page_first 2807
_journal_page_last 2814
_journal_paper_doi 10.1039/d3dt03208f
_journal_volume 53
_journal_year 2024
_chemical_formula_moiety 'C96 H88 B2 Fe4 N26, 2(Cl O4)'
_chemical_formula_sum 'C96 H88 B2 Cl2 Fe4 N26 O8'
_chemical_formula_weight 2049.84
_space_group_crystal_system triclinic
_space_group_IT_number 2
_space_group_name_Hall '-P 1'
_space_group_name_H-M_alt 'P -1'
_atom_sites_solution_hydrogens geom
_audit_creation_date 2023-12-28
_audit_creation_method
;
Olex2 1.3
(compiled 2020.11.12 svn.r5f609507 for OlexSys, GUI svn.r6408)
;
_audit_update_record
;
2023-12-28 deposited with the CCDC.	2024-01-09 downloaded from the CCDC.
;
_cell_angle_alpha 111.734(7)
_cell_angle_beta 93.802(7)
_cell_angle_gamma 106.978(6)
_cell_formula_units_Z 1
_cell_length_a 11.1025(17)
_cell_length_b 16.132(3)
_cell_length_c 17.708(3)
_cell_measurement_reflns_used 9903
_cell_measurement_temperature 298
_cell_measurement_theta_max 59.71
_cell_measurement_theta_min 2.38
_cell_volume 2762.9(8)
_computing_cell_refinement 'SAINT V8.40B (?, 2016)'
_computing_data_collection 'Bruker APEX2'
_computing_data_reduction 'SAINT V8.40B (?, 2016)'
_computing_molecular_graphics 'Olex2 1.3 (Dolomanov et al., 2009)'
_computing_publication_material 'Olex2 1.3 (Dolomanov et al., 2009)'
_computing_structure_refinement 'SHELXL 2018/3 (Sheldrick, 2015)'
_computing_structure_solution 'SHELXT 2018/2 (Sheldrick, 2018)'
_diffrn_ambient_temperature 298
_diffrn_measured_fraction_theta_full 0.987
_diffrn_measured_fraction_theta_max 0.987
_diffrn_measurement_device_type 'Bruker APEX-II CCD'
_diffrn_measurement_method '\f and \w scans'
_diffrn_radiation_type GaK\a
_diffrn_radiation_wavelength 1.34139
_diffrn_reflns_av_R_equivalents 0.0776
_diffrn_reflns_av_unetI/netI 0.0551
_diffrn_reflns_Laue_measured_fraction_full 0.987
_diffrn_reflns_Laue_measured_fraction_max 0.987
_diffrn_reflns_limit_h_max 12
_diffrn_reflns_limit_h_min -13
_diffrn_reflns_limit_k_max 18
_diffrn_reflns_limit_k_min -18
_diffrn_reflns_limit_l_max 20
_diffrn_reflns_limit_l_min -20
_diffrn_reflns_number 48878
_diffrn_reflns_point_group_measured_fraction_full 0.987
_diffrn_reflns_point_group_measured_fraction_max 0.987
_diffrn_reflns_theta_full 52.094
_diffrn_reflns_theta_max 52.094
_diffrn_reflns_theta_min 3.769
_diffrn_source_current 3.57
_diffrn_source_power 0.2497215
_diffrn_source_voltage 69.95
_diffrn_standards_number 0
_exptl_absorpt_coefficient_mu 3.479
_exptl_absorpt_correction_T_max 0.7517
_exptl_absorpt_correction_T_min 0.4570
_exptl_absorpt_correction_type multi-scan
_exptl_absorpt_process_details
;
SADABS-2016/2 (Bruker,2016/2) was used for absorption correction.
wR2(int) was 0.1423 before and 0.1090 after correction.
The Ratio of minimum to maximum transmission is 0.6080.
The \l/2 correction factor is Not present.
;
_exptl_crystal_colour 'metallic dark black'
_exptl_crystal_colour_lustre metallic
_exptl_crystal_colour_modifier dark
_exptl_crystal_colour_primary black
_exptl_crystal_density_diffrn 1.232
_exptl_crystal_description block
_exptl_crystal_F_000 1058
_exptl_crystal_size_max 0.14
_exptl_crystal_size_mid 0.12
_exptl_crystal_size_min 0.11
_refine_diff_density_max 0.549
_refine_diff_density_min -0.486
_refine_diff_density_rms 0.072
_refine_ls_extinction_coef 0.0094(12)
_refine_ls_extinction_expression Fc^*^=kFc[1+0.001xFc^2^\l^3^/sin(2\q)]^-1/4^
_refine_ls_extinction_method 'SHELXL-2018/3 (Sheldrick 2018)'
_refine_ls_goodness_of_fit_ref 1.061
_refine_ls_hydrogen_treatment constr
_refine_ls_matrix_type full
_refine_ls_number_parameters 748
_refine_ls_number_reflns 9293
_refine_ls_number_restraints 265
_refine_ls_restrained_S_all 1.106
_refine_ls_R_factor_all 0.0688
_refine_ls_R_factor_gt 0.0615
_refine_ls_shift/su_max 0.001
_refine_ls_shift/su_mean 0.000
_refine_ls_structure_factor_coef Fsqd
_refine_ls_weighting_details 'w=1/[\s^2^(Fo^2^)+(0.1176P)^2^+1.1423P] where P=(Fo^2^+2Fc^2^)/3'
_refine_ls_weighting_scheme calc
_refine_ls_wR_factor_gt 0.1779
_refine_ls_wR_factor_ref 0.1850
_reflns_Friedel_coverage 0.000
_reflns_number_gt 7929
_reflns_number_total 9293
_reflns_threshold_expression 'I > 2\s(I)'
_cod_data_source_file d3dt03208f2.cif
_cod_data_source_block 1-8CH3OH-298K
_cod_depositor_comments 'Adding full bibliography for 7714965--7714970.cif.'
_cod_original_cell_volume 2763.0(8)
_cod_database_code 7714965
_shelx_shelxl_version_number 2018/3
_shelx_space_group_comment
;
The symmetry employed for this shelxl refinement is uniquely defined
by the following loop, which should always be used as a source of
symmetry information in preference to the above space-group names.
They are only intended as comments.
;
_shelx_estimated_absorpt_t_max 0.701
_shelx_estimated_absorpt_t_min 0.642
_olex2_refinement_description
;
1. Fixed Uiso
 At 1.2 times of:
  All B(H) groups, All C(H) groups, All C(H,H) groups, All C(H,H,H,H) groups
2. Restrained distances
 Cl1A-O1A = Cl1A-O4A = Cl1A-O2A = Cl1A-O3A
 1.5 with sigma of 0.02
 Cl1-O4 = Cl1-O2 = Cl1-O3 = Cl1-O1
 1.5 with sigma of 0.02
 Cl1-O4 \\sim Cl1-O2 \\sim Cl1-O3 \\sim Cl1-O1
 with sigma of 0.02
 O1A-O2A \\sim O4A-O3A \\sim O1A-O3A \\sim O4A-O2A \\sim O1A-O4A \\sim O2A-O3A
 with sigma of 0.04
 Cl1A-O1A \\sim Cl1A-O4A \\sim Cl1A-O2A \\sim Cl1A-O3A
 with sigma of 0.02
 O4-O3 \\sim O2-O1 \\sim O4-O1 \\sim O2-O3 \\sim O4-O2 \\sim O3-O1
 with sigma of 0.04
3. Rigid bond restraints
 N9, C36
 with sigma for 1-2 distances of 0.001 and sigma for 1-3 distances of 0.002
4. Uiso/Uaniso restraints and constraints
Cl1A \\sim O1A \\sim O2A \\sim O3A \\sim O4A: within 2A with sigma of 0.04 and
sigma for terminal atoms of 0.08 within 2A
Cl1 \\sim O1 \\sim O2 \\sim O3 \\sim O4: within 2A with sigma of 0.04 and sigma
for terminal atoms of 0.08 within 2A
Uanis(C36) \\sim Ueq, Uanis(N9) \\sim Ueq: with sigma of 0.001 and sigma for
terminal atoms of 0.001
Uanis(C26) \\sim Ueq: with sigma of 0.02 and sigma for terminal atoms of 0.01
Uanis(C24) \\sim Ueq, Uanis(C25A) \\sim Ueq: with sigma of 0.01 and sigma for
terminal atoms of 0.02
Uanis(O3A) \\sim Ueq, Uanis(O4A) \\sim Ueq, Uanis(O2A) \\sim Ueq, Uanis(O1A)
\\sim Ueq, Uanis(Cl1A) \\sim Ueq: with sigma of 0.01 and sigma for terminal
atoms of 0.02
Uanis(O1) \\sim Ueq, Uanis(O3) \\sim Ueq, Uanis(Cl1) \\sim Ueq, Uanis(O4) \\sim
Ueq, Uanis(O2) \\sim Ueq: with sigma of 0.01 and sigma for terminal atoms of
0.02
Uanis(C11) \\sim Ueq, Uanis(C12) \\sim Ueq: with sigma of 0.01 and sigma for
terminal atoms of 0.02
Uanis(O4A) \\sim Ueq: with sigma of 0.01 and sigma for terminal atoms of 0.02
Uanis(C24A) \\sim Ueq: with sigma of 0.01 and sigma for terminal atoms of 0.02
Uanis(C25) \\sim Ueq: with sigma of 0.01 and sigma for terminal atoms of 0.02
5. Rigid body (RIGU) restrains
 Cl1A, O1A, O2A, O3A, O4A
 with sigma for 1-2 distances of 0.004 and sigma for 1-3 distances of 0.004
 Cl1, O1, O2, O3, O4
 with sigma for 1-2 distances of 0.004 and sigma for 1-3 distances of 0.004
6. Others
 Sof(H19C)=Sof(H19D)=Sof(C20A)=Sof(C21A)=Sof(H21A)=Sof(C24A)=Sof(H24A)=
 Sof(C23A)=Sof(H23A)=Sof(C22A)=Sof(C27A)=Sof(C26A)=Sof(H26A)=Sof(C25A)=
 Sof(H25A)=Sof(C28A)=Sof(H28A)=Sof(C29A)=Sof(H29A)=1-FVAR(1)
 Sof(H19A)=Sof(H19B)=Sof(C20)=Sof(C21)=Sof(H21)=Sof(C22)=Sof(H22)=Sof(C23)=
 Sof(C24)=Sof(H24)=Sof(C25)=Sof(H25)=Sof(C26)=Sof(H26)=Sof(C27)=Sof(H27)=
 Sof(C28)=Sof(C29)=Sof(H29)=FVAR(1)
 Sof(Cl1A)=Sof(O1A)=Sof(O2A)=Sof(O3A)=Sof(O4A)=1-FVAR(2)
 Sof(Cl1)=Sof(O1)=Sof(O2)=Sof(O3)=Sof(O4)=FVAR(2)
7.a Ternary CH refined with riding coordinates:
 B1(H1)
7.b Secondary CH2 refined with riding coordinates:
 C18(H18A,H18B), C19(H19A,H19B), C19(H19C,H19D), C30(H30A,H30B), C31(H31A,
 H31B), C37(H37A,H37B), C38(H38A,H38B)
7.c Aromatic/amide H refined with riding coordinates:
 C4(H4), C5(H5), C6(H6), C7(H7), C8(H8), C9(H9), C10(H10), C11(H11), C12(H12),
 C13(H13), C14(H14), C15(H15), C16(H16), C32(H32), C33(H33), C34(H34), C35(H35),
  C40(H40), C41(H41), C43(H43), C44(H44), C45(H45), C46(H46), C48(H48),
 C21(H21), C22(H22), C24(H24), C25(H25), C26(H26), C27(H27), C29(H29),
 C21A(H21A), C24A(H24A), C23A(H23A), C26A(H26A), C25A(H25A), C28A(H28A),
 C29A(H29A)
7.d Fitted hexagon refined as free rotating group:
 C24A(C23A,C22A,C27A,C26A,C25A)
;
_platon_squeeze_void_probe_radius 1.20
_olex2_submission_special_instructions 'No special instructions were received'

loop_
_space_group_symop_operation_xyz
'x, y, z'
'-x, -y, -z'

loop_
_atom_site_label
_atom_site_type_symbol
_atom_site_fract_x
_atom_site_fract_y
_atom_site_fract_z
_atom_site_U_iso_or_equiv
_atom_site_adp_type
_atom_site_occupancy
_atom_site_site_symmetry_order
_atom_site_calc_flag
_atom_site_refinement_flags_posn
_atom_site_refinement_flags_adp
_atom_site_refinement_flags_occupancy
_atom_site_disorder_assembly
_atom_site_disorder_group
Fe1 Fe 1.16861(4) 0.32800(3) 0.99326(3) 0.0457(2) Uani 1 1 d . . . . .
Fe2 Fe 0.80587(4) 0.34026(3) 0.80377(3) 0.04463(19) Uani 1 1 d . . . . .
N1 N 0.7983(3) 0.4642(2) 0.89990(18) 0.0550(7) Uani 1 1 d . . . . .
N2 N 0.9369(3) 0.3161(2) 0.87892(19) 0.0559(7) Uani 1 1 d . . . . .
N3 N 1.3318(3) 0.3861(2) 0.8748(2) 0.0722(9) Uani 1 1 d . . . . .
N4 N 1.1376(3) 0.19013(19) 0.92907(19) 0.0540(7) Uani 1 1 d . . . . .
N5 N 1.3268(3) 0.3361(2) 1.06023(19) 0.0592(7) Uani 1 1 d . . . . .
N6 N 1.0691(3) 0.2931(2) 1.0726(2) 0.0615(7) Uani 1 1 d . . . . .
N7 N 0.7585(3) 0.19818(19) 0.69300(18) 0.0527(7) Uani 1 1 d . . . . .
N8 N 0.7043(3) 0.3702(2) 0.70538(18) 0.0529(7) Uani 1 1 d . . . . .
N9 N 0.6397(3) 0.24464(19) 0.82557(17) 0.0506(6) Uani 1 1 d . U . . .
N10 N 0.9641(3) 0.4174(2) 0.76017(18) 0.0527(7) Uani 1 1 d . . . . .
N11 N 1.1498(3) 0.1362(2) 0.9709(2) 0.0652(8) Uani 1 1 d . . . . .
N12 N 1.3233(4) 0.2646(2) 1.0846(2) 0.0724(9) Uani 1 1 d . . . . .
N13 N 1.0955(4) 0.2311(2) 1.1007(2) 0.0749(9) Uani 1 1 d . . . . .
C1 C 0.8081(3) 0.5401(2) 0.9426(2) 0.0508(8) Uani 1 1 d . . . . .
C2 C 1.0225(3) 0.3204(2) 0.9243(2) 0.0497(7) Uani 1 1 d . . . . .
C3 C 1.2699(3) 0.3647(2) 0.9187(2) 0.0530(8) Uani 1 1 d . . . . .
C4 C 1.1047(4) 0.1336(3) 0.8490(2) 0.0614(9) Uani 1 1 d . . . . .
H4 H 1.089770 0.152598 0.806752 0.074 Uiso 1 1 calc R U . . .
C5 C 1.0956(4) 0.0415(3) 0.8374(3) 0.0781(12) Uani 1 1 d . . . . .
H5 H 1.074110 -0.011575 0.787379 0.094 Uiso 1 1 calc R U . . .
C6 C 1.1253(4) 0.0462(3) 0.9154(3) 0.0768(12) Uani 1 1 d . . . . .
H6 H 1.128121 -0.004240 0.928201 0.092 Uiso 1 1 calc R U . . .
C7 C 1.4497(4) 0.3935(3) 1.0792(3) 0.0711(11) Uani 1 1 d . . . . .
H7 H 1.479210 0.448017 1.069375 0.085 Uiso 1 1 calc R U . . .
C8 C 1.5259(5) 0.3586(4) 1.1158(3) 0.0982(17) Uani 1 1 d . . . . .
H8 H 1.614178 0.385421 1.135527 0.118 Uiso 1 1 calc R U . . .
C9 C 1.4467(5) 0.2784(4) 1.1171(3) 0.0932(16) Uani 1 1 d . . . . .
H9 H 1.471554 0.238735 1.136878 0.112 Uiso 1 1 calc R U . . .
C10 C 0.9781(5) 0.3200(3) 1.1100(3) 0.0858(13) Uani 1 1 d . . . . .
H10 H 0.942263 0.361873 1.101168 0.103 Uiso 1 1 calc R U . . .
C11 C 0.9448(6) 0.2771(4) 1.1634(4) 0.1072(18) Uani 1 1 d . U . . .
H11 H 0.884603 0.284030 1.197249 0.129 Uiso 1 1 calc R U . . .
C12 C 1.0213(6) 0.2212(4) 1.1555(3) 0.1016(17) Uani 1 1 d . U . . .
H12 H 1.021002 0.182785 1.183875 0.122 Uiso 1 1 calc R U . . .
C13 C 1.0872(3) 0.4185(3) 0.7687(2) 0.0584(9) Uani 1 1 d . . . . .
H13 H 1.111924 0.389147 0.800349 0.070 Uiso 1 1 calc R U . . .
C14 C 1.1764(4) 0.4612(3) 0.7323(3) 0.0704(10) Uani 1 1 d . . . . .
H14 H 1.259569 0.460040 0.739012 0.084 Uiso 1 1 calc R U . . .
C15 C 1.1417(4) 0.5060(4) 0.6857(3) 0.0841(13) Uani 1 1 d . . . . .
H15 H 1.201100 0.535773 0.661079 0.101 Uiso 1 1 calc R U . . .
C16 C 1.0176(4) 0.5054(4) 0.6765(3) 0.0782(12) Uani 1 1 d . . . . .
H16 H 0.991951 0.534803 0.645189 0.094 Uiso 1 1 calc R U . . .
C17 C 0.9304(3) 0.4607(3) 0.7143(2) 0.0564(8) Uani 1 1 d . . . . .
C18 C 0.7948(3) 0.4619(3) 0.7105(3) 0.0606(9) Uani 1 1 d . . . . .
H18A H 0.791125 0.513691 0.759516 0.073 Uiso 1 1 calc R U . . .
H18B H 0.769295 0.472560 0.662335 0.073 Uiso 1 1 calc R U . . .
C19 C 0.5772(3) 0.3814(3) 0.7219(2) 0.0610(9) Uani 1 1 d . . . . .
H19A H 0.586020 0.416021 0.781065 0.073 Uiso 0.518(11) 1 calc R U P A 1
H19B H 0.514181 0.318796 0.706129 0.073 Uiso 0.518(11) 1 calc R U P A 1
H19C H 0.523383 0.325006 0.726778 0.073 Uiso 0.482(11) 1 calc R U P A 2
H19D H 0.591898 0.434929 0.774455 0.073 Uiso 0.482(11) 1 calc R U P A 2
C30 C 0.6916(4) 0.2922(3) 0.6253(2) 0.0630(9) Uani 1 1 d . . . . .
H30A H 0.771970 0.304319 0.605911 0.076 Uiso 1 1 calc R U . . .
H30B H 0.625552 0.289335 0.584725 0.076 Uiso 1 1 calc R U . . .
C31 C 0.6567(3) 0.1975(3) 0.6330(2) 0.0616(9) Uani 1 1 d . . . . .
H31A H 0.575671 0.184936 0.651629 0.074 Uiso 1 1 calc R U . . .
H31B H 0.646128 0.147035 0.579144 0.074 Uiso 1 1 calc R U . . .
C32 C 0.5654(3) 0.2705(3) 0.8808(2) 0.0609(9) Uani 1 1 d . . . . .
H32 H 0.579333 0.334680 0.910253 0.073 Uiso 1 1 calc R U . . .
C33 C 0.4692(4) 0.2044(3) 0.8950(3) 0.0737(11) Uani 1 1 d . . . . .
H33 H 0.418995 0.224212 0.933214 0.088 Uiso 1 1 calc R U . . .
C34 C 0.4479(4) 0.1094(3) 0.8523(3) 0.0810(12) Uani 1 1 d . . . . .
H34 H 0.384894 0.064327 0.862284 0.097 Uiso 1 1 calc R U . . .
C35 C 0.5214(4) 0.0819(3) 0.7945(3) 0.0716(11) Uani 1 1 d . . . . .
H35 H 0.507051 0.017926 0.763463 0.086 Uiso 1 1 calc R U . . .
C36 C 0.6178(3) 0.1519(2) 0.7834(2) 0.0540(7) Uani 1 1 d . U . . .
C37 C 0.7068(4) 0.1253(3) 0.7252(3) 0.0625(9) Uani 1 1 d . . . . .
H37A H 0.777415 0.117764 0.754209 0.075 Uiso 1 1 calc R U . . .
H37B H 0.660590 0.064910 0.679140 0.075 Uiso 1 1 calc R U . . .
C38 C 0.8733(3) 0.1856(2) 0.6555(2) 0.0573(8) Uani 1 1 d . . . . .
H38A H 0.944585 0.204370 0.700075 0.069 Uiso 1 1 calc R U . . .
H38B H 0.897183 0.228744 0.628397 0.069 Uiso 1 1 calc R U . . .
C39 C 0.8557(3) 0.0860(3) 0.5931(2) 0.0588(9) Uani 1 1 d . . . . .
C40 C 0.8971(4) 0.0234(3) 0.6184(2) 0.0618(9) Uani 1 1 d . . . . .
H40 H 0.927767 0.041384 0.674348 0.074 Uiso 1 1 calc R U . . .
C41 C 0.8924(4) -0.0631(3) 0.5619(2) 0.0644(9) Uani 1 1 d . . . . .
H41 H 0.924901 -0.101360 0.579386 0.077 Uiso 1 1 calc R U . . .
C42 C 0.8393(3) -0.0949(3) 0.4776(2) 0.0620(9) Uani 1 1 d . . . . .
C43 C 0.8324(4) -0.1853(3) 0.4158(3) 0.0736(11) Uani 1 1 d . . . . .
H43 H 0.864819 -0.225003 0.431156 0.088 Uiso 1 1 calc R U . . .
C44 C 0.7797(4) -0.2129(3) 0.3359(3) 0.0783(12) Uani 1 1 d . . . . .
H44 H 0.776039 -0.271573 0.296800 0.094 Uiso 1 1 calc R U . . .
C45 C 0.7296(4) -0.1537(3) 0.3105(3) 0.0824(13) Uani 1 1 d . . . . .
H45 H 0.690476 -0.174816 0.255464 0.099 Uiso 1 1 calc R U . . .
C46 C 0.7387(4) -0.0661(3) 0.3666(3) 0.0764(11) Uani 1 1 d . . . . .
H46 H 0.708818 -0.026698 0.349071 0.092 Uiso 1 1 calc R U . . .
C47 C 0.7929(3) -0.0345(3) 0.4508(2) 0.0607(9) Uani 1 1 d . . . . .
C48 C 0.8047(4) 0.0575(3) 0.5106(2) 0.0633(9) Uani 1 1 d . . . . .
H48 H 0.777770 0.098452 0.493790 0.076 Uiso 1 1 calc R U . . .
B1 B 1.1934(6) 0.1840(3) 1.0661(3) 0.0763(13) Uani 1 1 d . . . . .
H1 H 1.200714 0.138651 1.089207 0.092 Uiso 1 1 calc R U . . .
C20 C 0.5239(16) 0.4334(11) 0.6763(11) 0.046(3) Uani 0.518(11) 1 d . . P A 1
C21 C 0.5647(13) 0.5362(10) 0.7095(8) 0.067(3) Uani 0.518(11) 1 d . . P A 1
H21 H 0.626094 0.572380 0.758141 0.080 Uiso 0.518(11) 1 calc R U P A 1
C22 C 0.5147(10) 0.5796(8) 0.6705(7) 0.071(3) Uani 0.518(11) 1 d . . P A 1
H22 H 0.542165 0.645618 0.692612 0.085 Uiso 0.518(11) 1 calc R U P A 1
C23 C 0.4212(11) 0.5269(12) 0.5965(10) 0.073(3) Uani 0.518(11) 1 d . . P A 1
C24 C 0.3631(11) 0.5775(10) 0.5611(7) 0.088(3) Uani 0.518(11) 1 d . U P A 1
H24 H 0.389967 0.643432 0.583013 0.106 Uiso 0.518(11) 1 calc R U P A 1
C25 C 0.2653(12) 0.5212(11) 0.4929(8) 0.094(3) Uani 0.518(11) 1 d . U P A 1
H25 H 0.222341 0.550393 0.469810 0.113 Uiso 0.518(11) 1 calc R U P A 1
C26 C 0.2268(13) 0.4194(12) 0.4557(8) 0.108(4) Uani 0.518(11) 1 d . U P A 1
H26 H 0.162451 0.383776 0.408503 0.130 Uiso 0.518(11) 1 calc R U P A 1
C27 C 0.2878(11) 0.3748(11) 0.4919(7) 0.099(4) Uani 0.518(11) 1 d . . P A 1
H27 H 0.264647 0.309004 0.468431 0.118 Uiso 0.518(11) 1 calc R U P A 1
C28 C 0.3822(12) 0.4282(11) 0.5624(8) 0.061(3) Uani 0.518(11) 1 d . . P A 1
C29 C 0.4402(13) 0.3831(10) 0.6046(10) 0.069(3) Uani 0.518(11) 1 d . . P A 1
H29 H 0.418211 0.317386 0.580914 0.083 Uiso 0.518(11) 1 calc R U P A 1
C20A C 0.507(2) 0.3967(13) 0.6560(14) 0.064(5) Uani 0.482(11) 1 d . . P A 2
C21A C 0.5228(13) 0.4934(14) 0.6765(10) 0.070(3) Uani 0.482(11) 1 d . . P A 2
H21A H 0.576094 0.538788 0.726369 0.084 Uiso 0.482(11) 1 calc R U P A 2
C24A C 0.3975(11) 0.6459(7) 0.5972(7) 0.114(4) Uani 0.482(11) 1 d G U P A 2
H24A H 0.405332 0.709281 0.612736 0.137 Uiso 0.482(11) 1 calc R U P A 2
C23A C 0.4703(9) 0.6206(8) 0.6462(6) 0.118(5) Uani 0.482(11) 1 d G . P A 2
H23A H 0.526858 0.667050 0.694379 0.141 Uiso 0.482(11) 1 calc R U P A 2
C22A C 0.4587(10) 0.5259(8) 0.6230(6) 0.078(5) Uani 0.482(11) 1 d G . P A 2
C27A C 0.3742(11) 0.4565(7) 0.5509(7) 0.080(6) Uani 0.482(11) 1 d G . P A 2
C26A C 0.3014(9) 0.4818(8) 0.5020(6) 0.113(6) Uani 0.482(11) 1 d G . P A 2
H26A H 0.244835 0.435399 0.453759 0.135 Uiso 0.482(11) 1 calc R U P A 2
C25A C 0.3130(10) 0.5765(9) 0.5252(7) 0.117(5) Uani 0.482(11) 1 d G U P A 2
H25A H 0.264318 0.593454 0.492425 0.140 Uiso 0.482(11) 1 calc R U P A 2
C28A C 0.3617(9) 0.3601(12) 0.5291(8) 0.083(3) Uani 0.482(11) 1 d . . P A 2
H28A H 0.310407 0.314479 0.478688 0.099 Uiso 0.482(11) 1 calc R U P A 2
C29A C 0.4257(13) 0.3307(12) 0.5824(11) 0.081(4) Uani 0.482(11) 1 d . . P A 2
H29A H 0.411965 0.266490 0.567243 0.097 Uiso 0.482(11) 1 calc R U P A 2
Cl1 Cl 0.8677(7) 0.2250(4) 0.3797(4) 0.147(2) Uani 0.495(10) 1 d D U P B 1
O1 O 0.913(2) 0.2680(13) 0.4696(8) 0.248(8) Uani 0.495(10) 1 d D U P B 1
O2 O 0.9696(17) 0.1926(15) 0.3451(12) 0.229(8) Uani 0.495(10) 1 d D U P B 1
O3 O 0.7412(16) 0.1477(13) 0.3584(15) 0.269(9) Uani 0.495(10) 1 d D U P B 1
O4 O 0.8433(16) 0.2883(9) 0.3439(9) 0.155(5) Uani 0.495(10) 1 d D U P B 1
Cl1A Cl 0.8038(17) 0.2051(10) 0.3412(10) 0.290(6) Uani 0.505(10) 1 d D U P B 2
O1A O 0.762(2) 0.2167(16) 0.4220(12) 0.250(9) Uani 0.505(10) 1 d D U P B 2
O2A O 0.7007(18) 0.1766(15) 0.2725(13) 0.291(9) Uani 0.505(10) 1 d D U P B 2
O3A O 0.885(3) 0.1468(17) 0.3292(16) 0.315(13) Uani 0.505(10) 1 d D U P B 2
O4A O 0.900(2) 0.3039(13) 0.3680(17) 0.262(11) Uani 0.505(10) 1 d D U P B 2

loop_
_atom_site_aniso_label
_atom_site_aniso_U_11
_atom_site_aniso_U_22
_atom_site_aniso_U_33
_atom_site_aniso_U_23
_atom_site_aniso_U_13
_atom_site_aniso_U_12
Fe1 0.0448(3) 0.0372(3) 0.0528(3) 0.0145(2) 0.0084(2) 0.0162(2)
Fe2 0.0434(3) 0.0410(3) 0.0490(3) 0.0146(2) 0.01035(19) 0.0185(2)
N1 0.0619(17) 0.0426(16) 0.0590(17) 0.0135(13) 0.0140(13) 0.0245(12)
N2 0.0533(16) 0.0525(16) 0.0608(17) 0.0200(14) 0.0089(13) 0.0210(13)
N3 0.0646(19) 0.071(2) 0.083(2) 0.0340(19) 0.0261(18) 0.0209(16)
N4 0.0559(15) 0.0423(14) 0.0625(18) 0.0193(13) 0.0080(13) 0.0185(12)
N5 0.0618(17) 0.0452(15) 0.0662(18) 0.0176(14) 0.0041(14) 0.0206(13)
N6 0.0689(18) 0.0497(16) 0.0652(19) 0.0233(14) 0.0192(15) 0.0183(14)
N7 0.0487(14) 0.0483(15) 0.0561(16) 0.0124(13) 0.0138(12) 0.0204(12)
N8 0.0466(14) 0.0632(17) 0.0593(17) 0.0293(14) 0.0161(12) 0.0266(13)
N9 0.0491(9) 0.0501(8) 0.0523(10) 0.0184(7) 0.0121(7) 0.0197(7)
N10 0.0452(14) 0.0513(15) 0.0633(17) 0.0220(13) 0.0158(12) 0.0198(12)
N11 0.0749(19) 0.0418(15) 0.077(2) 0.0227(15) 0.0079(16) 0.0207(14)
N12 0.084(2) 0.0575(19) 0.071(2) 0.0198(16) -0.0085(17) 0.0313(16)
N13 0.100(3) 0.0558(19) 0.064(2) 0.0276(16) 0.0155(18) 0.0155(17)
C1 0.0475(17) 0.0482(19) 0.0571(19) 0.0190(16) 0.0097(14) 0.0202(14)
C2 0.0508(17) 0.0387(16) 0.0578(19) 0.0149(14) 0.0153(15) 0.0179(13)
C3 0.0490(17) 0.0460(18) 0.062(2) 0.0169(16) 0.0090(15) 0.0198(14)
C4 0.064(2) 0.0495(19) 0.062(2) 0.0144(17) 0.0091(17) 0.0186(16)
C5 0.086(3) 0.047(2) 0.080(3) 0.0029(19) 0.008(2) 0.0243(19)
C6 0.087(3) 0.040(2) 0.094(3) 0.021(2) 0.007(2) 0.0198(18)
C7 0.054(2) 0.059(2) 0.079(3) 0.0097(19) -0.0008(18) 0.0176(17)
C8 0.071(3) 0.088(3) 0.107(4) 0.010(3) -0.021(3) 0.034(3)
C9 0.103(4) 0.085(3) 0.087(3) 0.022(3) -0.023(3) 0.052(3)
C10 0.080(3) 0.070(3) 0.099(3) 0.027(2) 0.041(3) 0.019(2)
C11 0.122(4) 0.085(3) 0.108(4) 0.036(3) 0.062(3) 0.022(3)
C12 0.143(4) 0.075(3) 0.076(3) 0.037(2) 0.037(3) 0.012(3)
C13 0.0449(17) 0.0545(19) 0.071(2) 0.0189(17) 0.0101(15) 0.0190(14)
C14 0.0482(19) 0.072(2) 0.092(3) 0.034(2) 0.0205(19) 0.0205(17)
C15 0.061(2) 0.097(3) 0.112(4) 0.059(3) 0.041(2) 0.026(2)
C16 0.071(3) 0.099(3) 0.096(3) 0.062(3) 0.036(2) 0.040(2)
C17 0.0539(18) 0.060(2) 0.069(2) 0.0342(18) 0.0209(16) 0.0258(16)
C18 0.0566(19) 0.070(2) 0.074(2) 0.042(2) 0.0237(17) 0.0297(17)
C19 0.0488(18) 0.085(3) 0.068(2) 0.042(2) 0.0206(16) 0.0329(18)
C30 0.0525(19) 0.082(3) 0.058(2) 0.0304(19) 0.0115(15) 0.0254(18)
C31 0.0507(18) 0.068(2) 0.0503(19) 0.0089(17) 0.0069(15) 0.0185(16)
C32 0.0573(19) 0.063(2) 0.067(2) 0.0234(18) 0.0220(17) 0.0285(17)
C33 0.060(2) 0.084(3) 0.087(3) 0.037(2) 0.036(2) 0.031(2)
C34 0.068(2) 0.074(3) 0.115(4) 0.048(3) 0.039(2) 0.026(2)
C35 0.063(2) 0.058(2) 0.097(3) 0.032(2) 0.031(2) 0.0211(17)
C36 0.0531(11) 0.0518(9) 0.0564(11) 0.0196(8) 0.0116(8) 0.0198(8)
C37 0.061(2) 0.0486(19) 0.074(2) 0.0176(17) 0.0211(18) 0.0210(16)
C38 0.0520(18) 0.0521(19) 0.058(2) 0.0094(16) 0.0162(15) 0.0195(15)
C39 0.0512(18) 0.058(2) 0.060(2) 0.0135(17) 0.0182(15) 0.0217(15)
C40 0.064(2) 0.066(2) 0.055(2) 0.0171(17) 0.0152(16) 0.0309(18)
C41 0.068(2) 0.063(2) 0.070(2) 0.0254(19) 0.0231(18) 0.0338(18)
C42 0.0546(19) 0.063(2) 0.060(2) 0.0164(18) 0.0205(16) 0.0167(16)
C43 0.071(2) 0.057(2) 0.078(3) 0.011(2) 0.024(2) 0.0202(18)
C44 0.075(3) 0.060(2) 0.071(3) 0.002(2) 0.027(2) 0.013(2)
C45 0.072(3) 0.082(3) 0.061(2) 0.003(2) 0.014(2) 0.015(2)
C46 0.073(2) 0.082(3) 0.065(2) 0.019(2) 0.018(2) 0.028(2)
C47 0.0534(19) 0.061(2) 0.059(2) 0.0157(17) 0.0145(16) 0.0173(16)
C48 0.062(2) 0.065(2) 0.063(2) 0.0203(18) 0.0203(17) 0.0275(17)
B1 0.110(4) 0.052(2) 0.073(3) 0.033(2) 0.007(3) 0.029(2)
C20 0.043(5) 0.048(9) 0.065(9) 0.030(7) 0.023(5) 0.028(7)
C21 0.066(7) 0.067(8) 0.077(7) 0.028(6) 0.019(5) 0.038(5)
C22 0.079(6) 0.077(6) 0.085(7) 0.044(5) 0.024(5) 0.048(5)
C23 0.053(6) 0.097(9) 0.089(9) 0.050(7) 0.024(6) 0.038(6)
C24 0.086(6) 0.110(7) 0.085(6) 0.051(5) 0.024(5) 0.041(5)
C25 0.098(7) 0.124(8) 0.084(6) 0.060(6) 0.023(5) 0.047(6)
C26 0.090(7) 0.165(11) 0.094(7) 0.078(8) 0.007(5) 0.047(7)
C27 0.079(6) 0.151(11) 0.075(6) 0.056(7) 0.013(5) 0.040(7)
C28 0.052(5) 0.082(7) 0.065(7) 0.041(7) 0.020(5) 0.027(6)
C29 0.049(5) 0.094(9) 0.078(7) 0.047(8) 0.018(5) 0.027(7)
C20A 0.056(8) 0.062(11) 0.078(11) 0.024(9) 0.022(7) 0.032(9)
C21A 0.055(7) 0.083(12) 0.079(9) 0.032(8) 0.028(6) 0.031(7)
C24A 0.116(8) 0.125(8) 0.125(8) 0.061(7) 0.039(6) 0.058(7)
C23A 0.127(10) 0.141(13) 0.146(12) 0.084(11) 0.068(9) 0.089(10)
C22A 0.061(9) 0.117(11) 0.091(12) 0.061(10) 0.033(9) 0.053(9)
C27A 0.071(8) 0.120(16) 0.095(10) 0.074(11) 0.038(7) 0.051(10)
C26A 0.103(10) 0.178(18) 0.131(14) 0.114(15) 0.051(10) 0.080(12)
C25A 0.111(9) 0.141(10) 0.111(9) 0.060(7) 0.026(7) 0.050(7)
C28A 0.047(5) 0.116(10) 0.087(8) 0.049(7) 0.004(5) 0.021(6)
C29A 0.050(6) 0.104(10) 0.113(12) 0.067(10) 0.021(6) 0.030(8)
Cl1 0.214(5) 0.144(4) 0.182(4) 0.121(3) 0.096(4) 0.116(4)
O1 0.299(17) 0.253(15) 0.224(12) 0.135(10) 0.074(10) 0.086(12)
O2 0.237(13) 0.226(15) 0.251(13) 0.097(11) 0.020(11) 0.123(12)
O3 0.296(14) 0.206(13) 0.314(17) 0.176(13) 0.069(13) 0.004(11)
O4 0.236(13) 0.099(7) 0.183(10) 0.101(7) 0.101(9) 0.063(7)
Cl1A 0.317(10) 0.271(9) 0.305(10) 0.172(7) 0.101(8) 0.052(7)
O1A 0.318(18) 0.252(16) 0.232(13) 0.131(12) 0.155(12) 0.109(12)
O2A 0.253(14) 0.290(16) 0.296(14) 0.174(13) 0.078(12) -0.032(10)
O3A 0.349(19) 0.231(16) 0.36(2) 0.044(12) 0.141(14) 0.183(16)
O4A 0.259(17) 0.216(15) 0.303(18) 0.101(13) 0.103(13) 0.067(11)

loop_
_atom_type_symbol
_atom_type_description
_atom_type_scat_dispersion_real
_atom_type_scat_dispersion_imag
_atom_type_scat_source
C C 0.0137 0.0067 'International Tables Vol C Tables 4.2.6.8 and 6.1.1.4'
H H 0.0000 0.0000 'International Tables Vol C Tables 4.2.6.8 and 6.1.1.4'
B B 0.0070 0.0029 'International Tables Vol C Tables 4.2.6.8 and 6.1.1.4'
Cl Cl 0.3281 0.5435 'International Tables Vol C Tables 4.2.6.8 and 6.1.1.4'
Fe Fe -0.2673 2.5550 'International Tables Vol C Tables 4.2.6.8 and 6.1.1.4'
N N 0.0241 0.0134 'International Tables Vol C Tables 4.2.6.8 and 6.1.1.4'
O O 0.0389 0.0241 'International Tables Vol C Tables 4.2.6.8 and 6.1.1.4'

loop_
_geom_angle_atom_site_label_1
_geom_angle_atom_site_label_2
_geom_angle_atom_site_label_3
_geom_angle
_geom_angle_site_symmetry_1
_geom_angle_site_symmetry_3
_geom_angle_publ_flag
N5 Fe1 N4 88.52(12) . . ?
N6 Fe1 N4 88.13(13) . . ?
N6 Fe1 N5 88.77(14) . . ?
C1 Fe1 N4 177.46(13) 2_767 . ?
C1 Fe1 N5 92.44(13) 2_767 . ?
C1 Fe1 N6 89.53(14) 2_767 . ?
C1 Fe1 C3 89.45(14) 2_767 . ?
C2 Fe1 N4 90.81(13) . . ?
C2 Fe1 N5 176.78(14) . . ?
C2 Fe1 N6 94.36(14) . . ?
C2 Fe1 C1 88.36(13) . 2_767 ?
C2 Fe1 C3 87.04(14) . . ?
C3 Fe1 N4 92.91(13) . . ?
C3 Fe1 N5 89.85(14) . . ?
C3 Fe1 N6 178.25(14) . . ?
N1 Fe2 N7 165.28(11) . . ?
N1 Fe2 N8 91.55(11) . . ?
N1 Fe2 N9 94.14(11) . . ?
N1 Fe2 N10 94.73(11) . . ?
N2 Fe2 N1 94.99(12) . . ?
N2 Fe2 N7 95.78(11) . . ?
N2 Fe2 N8 166.04(11) . . ?
N2 Fe2 N9 92.25(11) . . ?
N2 Fe2 N10 91.11(11) . . ?
N7 Fe2 N8 80.20(11) . . ?
N9 Fe2 N7 75.44(10) . . ?
N9 Fe2 N8 99.57(10) . . ?
N9 Fe2 N10 170.20(11) . . ?
N10 Fe2 N7 95.07(10) . . ?
N10 Fe2 N8 76.04(10) . . ?
C1 N1 Fe2 165.9(3) . . ?
C2 N2 Fe2 167.3(3) . . ?
N11 N4 Fe1 118.9(2) . . ?
C4 N4 Fe1 133.7(3) . . ?
C4 N4 N11 107.4(3) . . ?
N12 N5 Fe1 119.1(2) . . ?
C7 N5 Fe1 132.8(3) . . ?
C7 N5 N12 107.4(3) . . ?
N13 N6 Fe1 118.6(2) . . ?
C10 N6 Fe1 133.8(3) . . ?
C10 N6 N13 107.5(4) . . ?
C31 N7 Fe2 104.48(19) . . ?
C31 N7 C38 111.9(3) . . ?
C37 N7 Fe2 105.3(2) . . ?
C37 N7 C31 111.0(3) . . ?
C37 N7 C38 110.7(3) . . ?
C38 N7 Fe2 113.1(2) . . ?
C18 N8 Fe2 104.1(2) . . ?
C18 N8 C19 109.4(3) . . ?
C19 N8 Fe2 113.1(2) . . ?
C30 N8 Fe2 106.4(2) . . ?
C30 N8 C18 111.0(3) . . ?
C30 N8 C19 112.6(3) . . ?
C32 N9 Fe2 126.3(2) . . ?
C36 N9 Fe2 115.3(2) . . ?
C36 N9 C32 118.2(3) . . ?
C13 N10 Fe2 126.7(2) . . ?
C17 N10 Fe2 115.2(2) . . ?
C17 N10 C13 117.8(3) . . ?
N4 N11 B1 119.4(3) . . ?
C6 N11 N4 108.7(3) . . ?
C6 N11 B1 131.9(3) . . ?
N5 N12 C9 107.9(4) . . ?
N5 N12 B1 118.9(3) . . ?
C9 N12 B1 133.1(4) . . ?
N6 N13 B1 120.0(3) . . ?
C12 N13 N6 108.3(4) . . ?
C12 N13 B1 131.7(4) . . ?
N1 C1 Fe1 174.5(3) . 2_767 ?
N2 C2 Fe1 176.4(3) . . ?
N3 C3 Fe1 178.9(3) . . ?
N4 C4 H4 124.9 . . ?
N4 C4 C5 110.1(4) . . ?
C5 C4 H4 124.9 . . ?
C4 C5 H5 127.5 . . ?
C6 C5 C4 105.0(4) . . ?
C6 C5 H5 127.5 . . ?
N11 C6 C5 108.8(4) . . ?
N11 C6 H6 125.6 . . ?
C5 C6 H6 125.6 . . ?
N5 C7 H7 125.3 . . ?
N5 C7 C8 109.3(4) . . ?
C8 C7 H7 125.3 . . ?
C7 C8 H8 126.8 . . ?
C9 C8 C7 106.4(4) . . ?
C9 C8 H8 126.8 . . ?
N12 C9 H9 125.5 . . ?
C8 C9 N12 109.0(4) . . ?
C8 C9 H9 125.5 . . ?
N6 C10 H10 124.8 . . ?
N6 C10 C11 110.4(5) . . ?
C11 C10 H10 124.8 . . ?
C10 C11 H11 127.8 . . ?
C10 C11 C12 104.4(5) . . ?
C12 C11 H11 127.8 . . ?
N13 C12 C11 109.4(5) . . ?
N13 C12 H12 125.3 . . ?
C11 C12 H12 125.3 . . ?
N10 C13 H13 118.8 . . ?
N10 C13 C14 122.5(4) . . ?
C14 C13 H13 118.8 . . ?
C13 C14 H14 120.2 . . ?
C13 C14 C15 119.6(4) . . ?
C15 C14 H14 120.2 . . ?
C14 C15 H15 120.7 . . ?
C16 C15 C14 118.6(4) . . ?
C16 C15 H15 120.7 . . ?
C15 C16 H16 120.2 . . ?
C15 C16 C17 119.7(4) . . ?
C17 C16 H16 120.2 . . ?
N10 C17 C16 121.9(3) . . ?
N10 C17 C18 115.7(3) . . ?
C16 C17 C18 122.4(3) . . ?
N8 C18 C17 110.7(3) . . ?
N8 C18 H18A 109.5 . . ?
N8 C18 H18B 109.5 . . ?
C17 C18 H18A 109.5 . . ?
C17 C18 H18B 109.5 . . ?
H18A C18 H18B 108.1 . . ?
N8 C19 H19A 108.3 . . ?
N8 C19 H19B 108.3 . . ?
N8 C19 H19C 108.9 . . ?
N8 C19 H19D 108.9 . . ?
N8 C19 C20 115.9(6) . . ?
H19A C19 H19B 107.4 . . ?
H19C C19 H19D 107.7 . . ?
C20 C19 H19A 108.3 . . ?
C20 C19 H19B 108.3 . . ?
C20A C19 N8 113.5(9) . . ?
C20A C19 H19C 108.9 . . ?
C20A C19 H19D 108.9 . . ?
N8 C30 H30A 109.4 . . ?
N8 C30 H30B 109.4 . . ?
N8 C30 C31 111.0(3) . . ?
H30A C30 H30B 108.0 . . ?
C31 C30 H30A 109.4 . . ?
C31 C30 H30B 109.4 . . ?
N7 C31 C30 111.0(3) . . ?
N7 C31 H31A 109.4 . . ?
N7 C31 H31B 109.4 . . ?
C30 C31 H31A 109.4 . . ?
C30 C31 H31B 109.4 . . ?
H31A C31 H31B 108.0 . . ?
N9 C32 H32 119.0 . . ?
N9 C32 C33 122.0(4) . . ?
C33 C32 H32 119.0 . . ?
C32 C33 H33 120.2 . . ?
C34 C33 C32 119.7(4) . . ?
C34 C33 H33 120.2 . . ?
C33 C34 H34 120.5 . . ?
C33 C34 C35 119.0(4) . . ?
C35 C34 H34 120.5 . . ?
C34 C35 H35 120.7 . . ?
C34 C35 C36 118.7(4) . . ?
C36 C35 H35 120.7 . . ?
N9 C36 C35 122.5(3) . . ?
N9 C36 C37 117.0(3) . . ?
C35 C36 C37 120.5(3) . . ?
N7 C37 C36 111.5(3) . . ?
N7 C37 H37A 109.3 . . ?
N7 C37 H37B 109.3 . . ?
C36 C37 H37A 109.3 . . ?
C36 C37 H37B 109.3 . . ?
H37A C37 H37B 108.0 . . ?
N7 C38 H38A 108.3 . . ?
N7 C38 H38B 108.3 . . ?
N7 C38 C39 116.0(3) . . ?
H38A C38 H38B 107.4 . . ?
C39 C38 H38A 108.3 . . ?
C39 C38 H38B 108.3 . . ?
C40 C39 C38 120.3(3) . . ?
C48 C39 C38 120.2(3) . . ?
C48 C39 C40 119.5(3) . . ?
C39 C40 H40 119.5 . . ?
C41 C40 C39 120.9(4) . . ?
C41 C40 H40 119.5 . . ?
C40 C41 H41 119.5 . . ?
C40 C41 C42 121.0(4) . . ?
C42 C41 H41 119.5 . . ?
C41 C42 C43 123.0(4) . . ?
C41 C42 C47 119.2(3) . . ?
C47 C42 C43 117.8(4) . . ?
C42 C43 H43 119.6 . . ?
C44 C43 C42 120.7(4) . . ?
C44 C43 H43 119.6 . . ?
C43 C44 H44 119.5 . . ?
C43 C44 C45 120.9(4) . . ?
C45 C44 H44 119.5 . . ?
C44 C45 H45 120.0 . . ?
C46 C45 C44 120.1(4) . . ?
C46 C45 H45 120.0 . . ?
C45 C46 H46 119.6 . . ?
C45 C46 C47 120.7(5) . . ?
C47 C46 H46 119.6 . . ?
C46 C47 C42 119.6(4) . . ?
C46 C47 C48 121.8(4) . . ?
C48 C47 C42 118.6(3) . . ?
C39 C48 C47 120.7(4) . . ?
C39 C48 H48 119.7 . . ?
C47 C48 H48 119.7 . . ?
N11 B1 N12 106.2(4) . . ?
N11 B1 H1 112.1 . . ?
N12 B1 H1 112.1 . . ?
N13 B1 N11 106.7(4) . . ?
N13 B1 N12 107.3(3) . . ?
N13 B1 H1 112.1 . . ?
C21 C20 C19 121.6(13) . . ?
C29 C20 C19 119.8(11) . . ?
C29 C20 C21 118.6(13) . . ?
C20 C21 H21 119.7 . . ?
C22 C21 C20 120.6(13) . . ?
C22 C21 H21 119.7 . . ?
C21 C22 H22 119.4 . . ?
C21 C22 C23 121.2(10) . . ?
C23 C22 H22 119.4 . . ?
C22 C23 C24 118.6(13) . . ?
C28 C23 C22 119.3(10) . . ?
C28 C23 C24 121.9(11) . . ?
C23 C24 H24 122.3 . . ?
C25 C24 C23 115.5(14) . . ?
C25 C24 H24 122.3 . . ?
C24 C25 H25 118.5 . . ?
C24 C25 C26 123.0(13) . . ?
C26 C25 H25 118.5 . . ?
C25 C26 H26 120.6 . . ?
C27 C26 C25 118.8(13) . . ?
C27 C26 H26 120.6 . . ?
C26 C27 H27 119.9 . . ?
C28 C27 C26 120.1(14) . . ?
C28 C27 H27 119.9 . . ?
C23 C28 C29 118.3(11) . . ?
C27 C28 C23 120.6(12) . . ?
C27 C28 C29 121.0(14) . . ?
C20 C29 C28 121.7(12) . . ?
C20 C29 H29 119.1 . . ?
C28 C29 H29 119.1 . . ?
C21A C20A C19 113.5(15) . . ?
C29A C20A C19 129.4(15) . . ?
C29A C20A C21A 117(2) . . ?
C20A C21A H21A 118.2 . . ?
C20A C21A C22A 123.5(17) . . ?
C22A C21A H21A 118.2 . . ?
C23A C24A H24A 120.0 . . ?
C23A C24A C25A 120.0 . . ?
C25A C24A H24A 120.0 . . ?
C24A C23A H23A 120.0 . . ?
C24A C23A C22A 120.0 . . ?
C22A C23A H23A 120.0 . . ?
C23A C22A C21A 122.5(11) . . ?
C27A C22A C21A 117.2(11) . . ?
C27A C22A C23A 120.0 . . ?
C22A C27A C26A 120.0 . . ?
C22A C27A C28A 119.2(8) . . ?
C26A C27A C28A 120.8(8) . . ?
C27A C26A H26A 120.0 . . ?
C27A C26A C25A 120.0 . . ?
C25A C26A H26A 120.0 . . ?
C24A C25A H25A 120.0 . . ?
C26A C25A C24A 120.0 . . ?
C26A C25A H25A 120.0 . . ?
C27A C28A H28A 118.9 . . ?
C27A C28A C29A 122.1(12) . . ?
C29A C28A H28A 118.9 . . ?
C20A C29A C28A 120.7(16) . . ?
C20A C29A H29A 119.6 . . ?
C28A C29A H29A 119.6 . . ?
O1 Cl1 O3 108.9(11) . . ?
O2 Cl1 O1 105.3(11) . . ?
O2 Cl1 O3 114.2(12) . . ?
O2 Cl1 O4 108.8(9) . . ?
O4 Cl1 O1 115.4(10) . . ?
O4 Cl1 O3 104.5(10) . . ?
O1A Cl1A O4A 98.3(13) . . ?
O2A Cl1A O1A 114.4(14) . . ?
O2A Cl1A O3A 116.3(15) . . ?
O2A Cl1A O4A 115.2(14) . . ?
O3A Cl1A O1A 107.7(14) . . ?
O3A Cl1A O4A 102.8(14) . . ?

loop_
_geom_bond_atom_site_label_1
_geom_bond_atom_site_label_2
_geom_bond_distance
_geom_bond_site_symmetry_2
_geom_bond_publ_flag
Fe1 N4 1.997(3) . ?
Fe1 N5 1.996(3) . ?
Fe1 N6 1.985(3) . ?
Fe1 C1 1.933(3) 2_767 ?
Fe1 C2 1.910(4) . ?
Fe1 C3 1.935(4) . ?
Fe2 N1 2.121(3) . ?
Fe2 N2 2.121(3) . ?
Fe2 N7 2.282(3) . ?
Fe2 N8 2.286(3) . ?
Fe2 N9 2.192(3) . ?
Fe2 N10 2.201(3) . ?
N1 C1 1.144(4) . ?
N2 C2 1.171(5) . ?
N3 C3 1.153(5) . ?
N4 N11 1.362(4) . ?
N4 C4 1.324(5) . ?
N5 N12 1.365(4) . ?
N5 C7 1.343(5) . ?
N6 N13 1.364(5) . ?
N6 C10 1.333(5) . ?
N7 C31 1.493(5) . ?
N7 C37 1.477(5) . ?
N7 C38 1.508(4) . ?
N8 C18 1.493(5) . ?
N8 C19 1.508(4) . ?
N8 C30 1.471(5) . ?
N9 C32 1.347(4) . ?
N9 C36 1.338(4) . ?
N10 C13 1.359(4) . ?
N10 C17 1.350(4) . ?
N11 C6 1.351(5) . ?
N11 B1 1.543(6) . ?
N12 C9 1.371(6) . ?
N12 B1 1.550(7) . ?
N13 C12 1.338(6) . ?
N13 B1 1.536(7) . ?
C4 H4 0.9300 . ?
C4 C5 1.394(6) . ?
C5 H5 0.9300 . ?
C5 C6 1.369(7) . ?
C6 H6 0.9300 . ?
C7 H7 0.9300 . ?
C7 C8 1.388(6) . ?
C8 H8 0.9300 . ?
C8 C9 1.345(8) . ?
C9 H9 0.9300 . ?
C10 H10 0.9300 . ?
C10 C11 1.377(7) . ?
C11 H11 0.9300 . ?
C11 C12 1.387(9) . ?
C12 H12 0.9300 . ?
C13 H13 0.9300 . ?
C13 C14 1.373(5) . ?
C14 H14 0.9300 . ?
C14 C15 1.384(6) . ?
C15 H15 0.9300 . ?
C15 C16 1.373(6) . ?
C16 H16 0.9300 . ?
C16 C17 1.393(5) . ?
C17 C18 1.508(5) . ?
C18 H18A 0.9700 . ?
C18 H18B 0.9700 . ?
C19 H19A 0.9700 . ?
C19 H19B 0.9700 . ?
C19 H19C 0.9700 . ?
C19 H19D 0.9700 . ?
C19 C20 1.559(18) . ?
C19 C20A 1.49(3) . ?
C30 H30A 0.9700 . ?
C30 H30B 0.9700 . ?
C30 C31 1.524(6) . ?
C31 H31A 0.9700 . ?
C31 H31B 0.9700 . ?
C32 H32 0.9300 . ?
C32 C33 1.382(6) . ?
C33 H33 0.9300 . ?
C33 C34 1.372(6) . ?
C34 H34 0.9300 . ?
C34 C35 1.377(6) . ?
C35 H35 0.9300 . ?
C35 C36 1.395(5) . ?
C36 C37 1.510(5) . ?
C37 H37A 0.9700 . ?
C37 H37B 0.9700 . ?
C38 H38A 0.9700 . ?
C38 H38B 0.9700 . ?
C38 C39 1.521(5) . ?
C39 C40 1.419(5) . ?
C39 C48 1.381(5) . ?
C40 H40 0.9300 . ?
C40 C41 1.366(5) . ?
C41 H41 0.9300 . ?
C41 C42 1.406(6) . ?
C42 C43 1.440(5) . ?
C42 C47 1.430(6) . ?
C43 H43 0.9300 . ?
C43 C44 1.347(7) . ?
C44 H44 0.9300 . ?
C44 C45 1.421(7) . ?
C45 H45 0.9300 . ?
C45 C46 1.364(6) . ?
C46 H46 0.9300 . ?
C46 C47 1.408(6) . ?
C47 C48 1.430(5) . ?
C48 H48 0.9300 . ?
B1 H1 0.9800 . ?
C20 C21 1.450(15) . ?
C20 C29 1.33(2) . ?
C21 H21 0.9300 . ?
C21 C22 1.347(17) . ?
C22 H22 0.9300 . ?
C22 C23 1.412(16) . ?
C23 C24 1.452(16) . ?
C23 C28 1.39(2) . ?
C24 H24 0.9300 . ?
C24 C25 1.379(17) . ?
C25 H25 0.9300 . ?
C25 C26 1.44(2) . ?
C26 H26 0.9300 . ?
C26 C27 1.398(16) . ?
C27 H27 0.9300 . ?
C27 C28 1.379(19) . ?
C28 C29 1.455(18) . ?
C29 H29 0.9300 . ?
C20A C21A 1.419(19) . ?
C20A C29A 1.38(3) . ?
C21A H21A 0.9300 . ?
C21A C22A 1.475(18) . ?
C24A H24A 0.9300 . ?
C24A C23A 1.3900 . ?
C24A C25A 1.3900 . ?
C23A H23A 0.9300 . ?
C23A C22A 1.3900 . ?
C22A C27A 1.3900 . ?
C27A C26A 1.3900 . ?
C27A C28A 1.417(19) . ?
C26A H26A 0.9300 . ?
C26A C25A 1.3900 . ?
C25A H25A 0.9300 . ?
C28A H28A 0.9300 . ?
C28A C29A 1.44(2) . ?
C29A H29A 0.9300 . ?
Cl1 O1 1.463(11) . ?
Cl1 O2 1.459(11) . ?
Cl1 O3 1.493(12) . ?
Cl1 O4 1.463(10) . ?
Cl1A O1A 1.497(12) . ?
Cl1A O2A 1.448(12) . ?
Cl1A O3A 1.454(12) . ?
Cl1A O4A 1.511(13) . ?

loop_
_geom_torsion_atom_site_label_1
_geom_torsion_atom_site_label_2
_geom_torsion_atom_site_label_3
_geom_torsion_atom_site_label_4
_geom_torsion
_geom_torsion_site_symmetry_1
_geom_torsion_site_symmetry_2
_geom_torsion_site_symmetry_3
_geom_torsion_site_symmetry_4
_geom_torsion_publ_flag
Fe1 N4 N11 C6 -179.7(3) . . . . ?
Fe1 N4 N11 B1 -2.9(5) . . . . ?
Fe1 N4 C4 C5 -180.0(3) . . . . ?
Fe1 N5 N12 C9 170.2(3) . . . . ?
Fe1 N5 N12 B1 -5.4(5) . . . . ?
Fe1 N5 C7 C8 -169.7(3) . . . . ?
Fe1 N6 N13 C12 177.5(3) . . . . ?
Fe1 N6 N13 B1 -4.6(5) . . . . ?
Fe1 N6 C10 C11 -176.9(4) . . . . ?
Fe2 N7 C31 C30 45.2(3) . . . . ?
Fe2 N7 C37 C36 41.4(3) . . . . ?
Fe2 N7 C38 C39 168.2(3) . . . . ?
Fe2 N8 C18 C17 45.7(3) . . . . ?
Fe2 N8 C19 C20 160.8(7) . . . . ?
Fe2 N8 C19 C20A -177.4(8) . . . . ?
Fe2 N8 C30 C31 40.1(3) . . . . ?
Fe2 N9 C32 C33 -174.4(3) . . . . ?
Fe2 N9 C36 C35 175.5(3) . . . . ?
Fe2 N9 C36 C37 -1.7(4) . . . . ?
Fe2 N10 C13 C14 173.4(3) . . . . ?
Fe2 N10 C17 C16 -174.5(3) . . . . ?
Fe2 N10 C17 C18 8.6(4) . . . . ?
N4 N11 C6 C5 -0.7(5) . . . . ?
N4 N11 B1 N12 -55.9(5) . . . . ?
N4 N11 B1 N13 58.3(5) . . . . ?
N4 C4 C5 C6 0.0(5) . . . . ?
N5 N12 C9 C8 2.0(6) . . . . ?
N5 N12 B1 N11 60.8(5) . . . . ?
N5 N12 B1 N13 -53.0(5) . . . . ?
N5 C7 C8 C9 1.0(6) . . . . ?
N6 N13 C12 C11 0.1(6) . . . . ?
N6 N13 B1 N11 -54.1(5) . . . . ?
N6 N13 B1 N12 59.4(5) . . . . ?
N6 C10 C11 C12 -0.5(6) . . . . ?
N7 C38 C39 C40 -96.6(4) . . . . ?
N7 C38 C39 C48 86.4(4) . . . . ?
N8 C19 C20 C21 -83.7(14) . . . . ?
N8 C19 C20 C29 95.3(13) . . . . ?
N8 C19 C20A C21A -98.9(15) . . . . ?
N8 C19 C20A C29A 86(2) . . . . ?
N8 C30 C31 N7 -61.0(4) . . . . ?
N9 C32 C33 C34 0.4(6) . . . . ?
N9 C36 C37 N7 -28.7(5) . . . . ?
N10 C13 C14 C15 0.6(6) . . . . ?
N10 C17 C18 N8 -38.6(5) . . . . ?
N11 N4 C4 C5 -0.4(4) . . . . ?
N12 N5 C7 C8 0.2(5) . . . . ?
N13 N6 C10 C11 0.6(5) . . . . ?
C4 N4 N11 C6 0.7(4) . . . . ?
C4 N4 N11 B1 177.4(4) . . . . ?
C4 C5 C6 N11 0.5(5) . . . . ?
C6 N11 B1 N12 120.0(5) . . . . ?
C6 N11 B1 N13 -125.8(5) . . . . ?
C7 N5 N12 C9 -1.3(5) . . . . ?
C7 N5 N12 B1 -176.8(4) . . . . ?
C7 C8 C9 N12 -1.8(6) . . . . ?
C9 N12 B1 N11 -113.3(5) . . . . ?
C9 N12 B1 N13 132.8(5) . . . . ?
C10 N6 N13 C12 -0.4(5) . . . . ?
C10 N6 N13 B1 177.5(4) . . . . ?
C10 C11 C12 N13 0.2(7) . . . . ?
C12 N13 B1 N11 123.3(5) . . . . ?
C12 N13 B1 N12 -123.3(5) . . . . ?
C13 N10 C17 C16 0.0(6) . . . . ?
C13 N10 C17 C18 -176.9(3) . . . . ?
C13 C14 C15 C16 -0.6(7) . . . . ?
C14 C15 C16 C17 0.3(8) . . . . ?
C15 C16 C17 N10 0.0(7) . . . . ?
C15 C16 C17 C18 176.7(4) . . . . ?
C16 C17 C18 N8 144.5(4) . . . . ?
C17 N10 C13 C14 -0.3(5) . . . . ?
C18 N8 C19 C20 45.3(8) . . . . ?
C18 N8 C19 C20A 67.1(8) . . . . ?
C18 N8 C30 C31 152.7(3) . . . . ?
C19 N8 C18 C17 166.8(3) . . . . ?
C19 N8 C30 C31 -84.3(4) . . . . ?
C19 C20 C21 C22 -178.0(10) . . . . ?
C19 C20 C29 C28 176.4(10) . . . . ?
C19 C20A C21A C22A -177.3(10) . . . . ?
C19 C20A C29A C28A 176.4(15) . . . . ?
C30 N8 C18 C17 -68.4(4) . . . . ?
C30 N8 C19 C20 -78.6(8) . . . . ?
C30 N8 C19 C20A -56.8(9) . . . . ?
C31 N7 C37 C36 -71.2(4) . . . . ?
C31 N7 C38 C39 -74.1(4) . . . . ?
C32 N9 C36 C35 0.2(5) . . . . ?
C32 N9 C36 C37 -177.0(3) . . . . ?
C32 C33 C34 C35 -1.6(7) . . . . ?
C33 C34 C35 C36 2.1(7) . . . . ?
C34 C35 C36 N9 -1.5(6) . . . . ?
C34 C35 C36 C37 175.7(4) . . . . ?
C35 C36 C37 N7 154.1(4) . . . . ?
C36 N9 C32 C33 0.3(5) . . . . ?
C37 N7 C31 C30 158.2(3) . . . . ?
C37 N7 C38 C39 50.3(4) . . . . ?
C38 N7 C31 C30 -77.5(3) . . . . ?
C38 N7 C37 C36 163.9(3) . . . . ?
C38 C39 C40 C41 -174.1(3) . . . . ?
C38 C39 C48 C47 177.3(3) . . . . ?
C39 C40 C41 C42 -4.0(6) . . . . ?
C40 C39 C48 C47 0.2(5) . . . . ?
C40 C41 C42 C43 179.9(4) . . . . ?
C40 C41 C42 C47 1.8(6) . . . . ?
C41 C42 C43 C44 179.5(4) . . . . ?
C41 C42 C47 C46 -179.6(4) . . . . ?
C41 C42 C47 C48 1.3(5) . . . . ?
C42 C43 C44 C45 0.1(6) . . . . ?
C42 C47 C48 C39 -2.2(5) . . . . ?
C43 C42 C47 C46 2.2(5) . . . . ?
C43 C42 C47 C48 -176.9(3) . . . . ?
C43 C44 C45 C46 2.5(7) . . . . ?
C44 C45 C46 C47 -2.6(7) . . . . ?
C45 C46 C47 C42 0.2(6) . . . . ?
C45 C46 C47 C48 179.3(4) . . . . ?
C46 C47 C48 C39 178.6(4) . . . . ?
C47 C42 C43 C44 -2.4(6) . . . . ?
C48 C39 C40 C41 3.0(6) . . . . ?
B1 N11 C6 C5 -176.9(5) . . . . ?
B1 N12 C9 C8 176.6(5) . . . . ?
B1 N13 C12 C11 -177.4(5) . . . . ?
C20 C21 C22 C23 0.1(19) . . . . ?
C21 C20 C29 C28 -5(2) . . . . ?
C21 C22 C23 C24 174.9(11) . . . . ?
C21 C22 C23 C28 -1.5(18) . . . . ?
C22 C23 C24 C25 -174.9(11) . . . . ?
C22 C23 C28 C27 177.7(12) . . . . ?
C22 C23 C28 C29 -0.1(17) . . . . ?
C23 C24 C25 C26 -3.2(17) . . . . ?
C23 C28 C29 C20 3.3(18) . . . . ?
C24 C23 C28 C27 1.3(17) . . . . ?
C24 C23 C28 C29 -176.4(12) . . . . ?
C24 C25 C26 C27 2.3(18) . . . . ?
C25 C26 C27 C28 0.6(17) . . . . ?
C26 C27 C28 C23 -2.3(16) . . . . ?
C26 C27 C28 C29 175.3(11) . . . . ?
C27 C28 C29 C20 -174.5(12) . . . . ?
C28 C23 C24 C25 1.4(17) . . . . ?
C29 C20 C21 C22 3(2) . . . . ?
C20A C21A C22A C23A 176.9(14) . . . . ?
C20A C21A C22A C27A 3.3(18) . . . . ?
C21A C20A C29A C28A 1(3) . . . . ?
C21A C22A C27A C26A 173.7(10) . . . . ?
C21A C22A C27A C28A -5.0(10) . . . . ?
C24A C23A C22A C21A -173.4(11) . . . . ?
C24A C23A C22A C27A 0.0 . . . . ?
C23A C24A C25A C26A 0.0 . . . . ?
C23A C22A C27A C26A 0.0 . . . . ?
C23A C22A C27A C28A -178.8(11) . . . . ?
C22A C27A C26A C25A 0.0 . . . . ?
C22A C27A C28A C29A 5.1(14) . . . . ?
C27A C26A C25A C24A 0.0 . . . . ?
C27A C28A C29A C20A -3(2) . . . . ?
C26A C27A C28A C29A -173.6(9) . . . . ?
C25A C24A C23A C22A 0.0 . . . . ?
C28A C27A C26A C25A 178.8(11) . . . . ?
C29A C20A C21A C22A -1(3) . . . . ?
